data_1565459
loop_
_publ_author_name
'Tang, Haiming'
'Saunders, Graham C.'
'Ma, Xiaochuan'
'Henderson, William'

_publ_section_title
;
 Pyrrole thioamide complexes of the d8 metals platinum(II), palladium(II)
 and gold(III)
;
_journal_name_full 'Inorganica Chimica Acta'
_journal_page_first 119282
_journal_paper_doi 10.1016/j.ica.2019.119282
_journal_volume 502
_journal_year 2020
_chemical_formula_moiety 'C15 H17 N3 O2 S'
_chemical_formula_sum 'C15 H17 N3 O2 S'
_chemical_formula_weight 303.39
_space_group_crystal_system triclinic
_space_group_IT_number 2
_space_group_name_Hall '-P 1'
_space_group_name_H-M_alt 'P -1'
_symmetry_Int_Tables_number 2
_atom_sites_solution_primary iterative
_cell_angle_alpha 89.096(5)
_cell_angle_beta 79.418(6)
_cell_angle_gamma 82.735(5)
_cell_formula_units_Z 2
_cell_length_a 6.9323(4)
_cell_length_b 8.5240(6)
_cell_length_c 12.5071(8)
_cell_measurement_reflns_used 3287
_cell_measurement_temperature 100.05(16)
_cell_measurement_theta_max 73.5010
_cell_measurement_theta_min 3.5700
_cell_volume 720.63(8)
_computing_cell_refinement
;
CrysAlisPro, Agilent Technologies,
Version 1.171.36.28 (release 01-02-2013 CrysAlis171 .NET)
(compiled Feb  1 2013,16:14:44)
;
_computing_data_collection
;
CrysAlisPro, Agilent Technologies,
Version 1.171.36.28 (release 01-02-2013 CrysAlis171 .NET)
(compiled Feb  1 2013,16:14:44)
;
_computing_data_reduction
;
CrysAlisPro, Agilent Technologies,
Version 1.171.36.28 (release 01-02-2013 CrysAlis171 .NET)
(compiled Feb  1 2013,16:14:44)
;
_computing_molecular_graphics 'Olex2 (Dolomanov et al., 2009)'
_computing_publication_material 'Olex2 (Dolomanov et al., 2009)'
_computing_structure_refinement 'olex2.refine (Bourhis et al., 2015)'
_computing_structure_solution 'olex2.solve (Bourhis et al., 2015)'
_diffrn_ambient_temperature 100.05(16)
_diffrn_detector_area_resol_mean 10.7110
_diffrn_measured_fraction_theta_full 0.9556
_diffrn_measured_fraction_theta_max 0.9556
_diffrn_measurement_details
;
#__ type_ start__ end____ width___ exp.time_
  1 omega -109.00   -6.00   1.0000    1.0000
omega____ theta____ kappa____ phi______ frames
    -      -39.4945  -77.0000  120.0000 103

#__ type_ start__ end____ width___ exp.time_
  2 omega  -34.00   63.00   1.0000    1.0000
omega____ theta____ kappa____ phi______ frames
    -       39.4945  -57.0000 -150.0000 97

#__ type_ start__ end____ width___ exp.time_
  3 omega  -20.00   53.00   1.0000    1.0000
omega____ theta____ kappa____ phi______ frames
    -       39.4945  -37.0000  -60.0000 73

#__ type_ start__ end____ width___ exp.time_
  4 omega  -84.00  -13.00   1.0000    1.0000
omega____ theta____ kappa____ phi______ frames
    -      -83.0000   61.0000   90.0000 71

#__ type_ start__ end____ width___ exp.time_
  5 omega   29.00   69.00   1.0000    1.0000
omega____ theta____ kappa____ phi______ frames
    -      107.3169  -30.0000 -180.0000 40

#__ type_ start__ end____ width___ exp.time_
  6 omega   31.00   63.00   1.0000    1.0000
omega____ theta____ kappa____ phi______ frames
    -      107.3169  -30.0000    0.0000 32

#__ type_ start__ end____ width___ exp.time_
  7 omega   30.00   69.00   1.0000    1.0000
omega____ theta____ kappa____ phi______ frames
    -      107.3169  -30.0000   90.0000 39

#__ type_ start__ end____ width___ exp.time_
  8 omega   23.00  109.00   1.0000    1.0000
omega____ theta____ kappa____ phi______ frames
    -      107.3169  -94.0000 -150.0000 86

#__ type_ start__ end____ width___ exp.time_
  9 omega   38.00   99.00   1.0000    1.0000
omega____ theta____ kappa____ phi______ frames
    -      107.3169  -94.0000  120.0000 61

#__ type_ start__ end____ width___ exp.time_
 10 omega   32.00  109.00   1.0000    1.0000
omega____ theta____ kappa____ phi______ frames
    -      107.3169  -94.0000   30.0000 77

#__ type_ start__ end____ width___ exp.time_
 11 omega   30.00   61.00   1.0000    1.0000
omega____ theta____ kappa____ phi______ frames
    -      107.3169  -30.0000   30.0000 31

#__ type_ start__ end____ width___ exp.time_
 12 omega   55.00  155.00   1.0000    1.0000
omega____ theta____ kappa____ phi______ frames
    -      107.3169   15.0000   30.0000 100

#__ type_ start__ end____ width___ exp.time_
 13 omega   35.00  119.00   1.0000    1.0000
omega____ theta____ kappa____ phi______ frames
    -      107.3169  -61.0000 -120.0000 84

#__ type_ start__ end____ width___ exp.time_
 14 omega   92.00  156.00   1.0000    1.0000
omega____ theta____ kappa____ phi______ frames
    -      107.3169   61.0000  -90.0000 64

#__ type_ start__ end____ width___ exp.time_
 15 omega -113.00  -10.00   1.0000    1.0000
omega____ theta____ kappa____ phi______ frames
    -      -39.4945  -57.0000    0.0000 103

#__ type_ start__ end____ width___ exp.time_
 16 omega   13.00  116.00   1.0000    1.0000
omega____ theta____ kappa____ phi______ frames
    -       39.4945   37.0000 -120.0000 103

#__ type_ start__ end____ width___ exp.time_
 17 omega   10.00  113.00   1.0000    1.0000
omega____ theta____ kappa____ phi______ frames
    -       39.4945   57.0000  -60.0000 103

#__ type_ start__ end____ width___ exp.time_
 18 omega -162.00  -49.00   1.0000    1.0000
omega____ theta____ kappa____ phi______ frames
    -      -83.0000  -77.0000    0.0000 113

#__ type_ start__ end____ width___ exp.time_
 19 omega -162.00  -49.00   1.0000    1.0000
omega____ theta____ kappa____ phi______ frames
    -      -83.0000  -77.0000  -60.0000 113

#__ type_ start__ end____ width___ exp.time_
 20 omega   77.00  158.00   1.0000    1.0000
omega____ theta____ kappa____ phi______ frames
    -      107.3169   61.0000   60.0000 81

#__ type_ start__ end____ width___ exp.time_
 21 omega   77.00  158.00   1.0000    1.0000
omega____ theta____ kappa____ phi______ frames
    -      107.3169   30.0000 -120.0000 81

#__ type_ start__ end____ width___ exp.time_
 22 omega   29.00   69.00   1.0000    1.0000
omega____ theta____ kappa____ phi______ frames
    -      107.3169  -30.0000 -120.0000 40

#__ type_ start__ end____ width___ exp.time_
 23 omega   74.00  158.00   1.0000    1.0000
omega____ theta____ kappa____ phi______ frames
    -      107.3169   77.0000  150.0000 84

#__ type_ start__ end____ width___ exp.time_
 24 omega   46.00  158.00   1.0000    1.0000
omega____ theta____ kappa____ phi______ frames
    -      107.3169   15.0000 -180.0000 112
;
_diffrn_measurement_device_type 'SuperNova, Single source at offset, Atlas'
_diffrn_measurement_method '\w scans'
_diffrn_orient_matrix_UB_11 0.0785243000
_diffrn_orient_matrix_UB_12 -0.1272522000
_diffrn_orient_matrix_UB_13 0.0755627000
_diffrn_orient_matrix_UB_21 0.1296086000
_diffrn_orient_matrix_UB_22 -0.0886954000
_diffrn_orient_matrix_UB_23 -0.0994484000
_diffrn_orient_matrix_UB_31 0.1701918000
_diffrn_orient_matrix_UB_32 0.0955871000
_diffrn_orient_matrix_UB_33 0.0101420000
_diffrn_radiation_monochromator mirror
_diffrn_radiation_type 'Cu K\a'
_diffrn_radiation_wavelength 1.54184
_diffrn_reflns_av_R_equivalents 0.0397
_diffrn_reflns_av_unetI/netI 0.0407
_diffrn_reflns_limit_h_max 8
_diffrn_reflns_limit_h_min -8
_diffrn_reflns_limit_k_max 10
_diffrn_reflns_limit_k_min -10
_diffrn_reflns_limit_l_max 15
_diffrn_reflns_limit_l_min -15
_diffrn_reflns_number 7932
_diffrn_reflns_theta_full 73.7976
_diffrn_reflns_theta_max 73.80
_diffrn_reflns_theta_min 3.60
_diffrn_source 'SuperNova (Cu) X-ray Source'
_exptl_absorpt_coefficient_mu 2.070
_exptl_absorpt_correction_T_max 1.00000
_exptl_absorpt_correction_T_min 0.67157
_exptl_absorpt_correction_type multi-scan
_exptl_absorpt_process_details
;
CrysAlisPro, Agilent Technologies,
Version 1.171.36.28 (release 01-02-2013 CrysAlis171 .NET)
(compiled Feb  1 2013,16:14:44)
Empirical absorption correction using spherical harmonics,
 implemented in SCALE3 ABSPACK scaling algorithm.
;
_exptl_crystal_colour colourless
_exptl_crystal_colour_primary colourless
_exptl_crystal_density_diffrn 1.3981
_exptl_crystal_description block
_exptl_crystal_F_000 321.5952
_exptl_crystal_size_max 0.1567
_exptl_crystal_size_mid 0.1088
_exptl_crystal_size_min 0.0666
_refine_diff_density_max 0.3603
_refine_diff_density_min -0.4008
_refine_diff_density_rms 0.1000
_refine_ls_d_res_high 0.8028
_refine_ls_d_res_low 12.2940
_refine_ls_goodness_of_fit_ref 1.0321
_refine_ls_hydrogen_treatment constr
_refine_ls_matrix_type full
_refine_ls_number_constraints 27
_refine_ls_number_parameters 193
_refine_ls_number_reflns 2798
_refine_ls_number_restraints 0
_refine_ls_restrained_S_all 1.0321
_refine_ls_R_factor_all 0.0532
_refine_ls_R_factor_gt 0.0371
_refine_ls_shift/su_max 0.0001
_refine_ls_shift/su_mean 0.0000
_refine_ls_structure_factor_coef Fsqd
_refine_ls_weighting_details 'w=1/[\s^2^(Fo^2^)+(0.0410P)^2^+0.3870P] where P=(Fo^2^+2Fc^2^)/3'
_refine_ls_weighting_scheme calc
_refine_ls_wR_factor_gt 0.0879
_refine_ls_wR_factor_ref 0.0946
_reflns_Friedel_coverage 0.0
_reflns_limit_h_max 8
_reflns_limit_h_min -8
_reflns_limit_k_max 10
_reflns_limit_k_min -10
_reflns_limit_l_max 15
_reflns_limit_l_min 0
_reflns_number_gt 2347
_reflns_number_total 2798
_reflns_threshold_expression I>=2u(I)
_cod_data_source_file ICA-2020-502-119282.cif
_cod_data_source_block Crystal44
_cod_original_cell_volume 720.64(8)
_cod_database_code 1565459
_chemical_oxdiff_formula C15H17N3O2S
_reflns_odcompleteness_completeness 99.03
_reflns_odcompleteness_iscentric 1
_reflns_odcompleteness_theta 66.97
_olex2_refinement_description
;
1. Fixed Uiso
 At 1.2 times of:
  All C(H) groups, All C(H,H) groups, All N(H) groups
 At 1.5 times of:
  All C(H,H,H) groups
2.a Secondary CH2 refined with riding coordinates:
 C7(H7a,H7b)
2.b Aromatic/amide H refined with riding coordinates:
 N2(H2), N1(H1), C15(H15), C12(H12), C13(H13), C16(H16)
2.c Idealised Me refined as rotating group:
 C6(H6a,H6b,H6c), C8(H8a,H8b,H8c), C5(H5a,H5b,H5c)
;

loop_
_space_group_symop_id
_space_group_symop_operation_xyz
1 x,y,z
2 -x,-y,-z

loop_
_atom_site_label
_atom_site_type_symbol
_atom_site_fract_x
_atom_site_fract_y
_atom_site_fract_z
_atom_site_U_iso_or_equiv
_atom_site_adp_type
_atom_site_occupancy
_atom_site_refinement_flags_posn
S1 S 0.38509(8) 0.72186(5) 0.93077(3) 0.02190(14) Uani 1.000000 .
O1 O 0.2152(2) 1.40950(17) 0.59970(10) 0.0322(4) Uani 1.000000 .
N2 N 0.2457(2) 1.00429(17) 1.02610(11) 0.0193(4) Uani 1.000000 .
H2 H 0.2112(2) 1.05271(17) 1.08776(11) 0.0232(4) Uiso 1.000000 R
O2 O 0.1063(2) 1.58785(16) 0.72549(11) 0.0313(4) Uani 1.000000 .
N1 N 0.3338(2) 0.63622(17) 1.16880(11) 0.0172(3) Uani 1.000000 .
H1 H 0.3796(2) 0.56425(17) 1.12010(11) 0.0207(4) Uiso 1.000000 R
C11 C 0.2312(3) 1.1054(2) 0.93748(13) 0.0173(4) Uani 1.000000 .
N3 N 0.1692(3) 1.45058(19) 0.69598(12) 0.0236(4) Uani 1.000000 .
C2 C 0.2255(3) 0.7547(2) 1.32909(14) 0.0178(4) Uani 1.000000 .
C3 C 0.2171(3) 0.8711(2) 1.24841(14) 0.0169(4) Uani 1.000000 .
C4 C 0.2844(3) 0.7940(2) 1.14698(14) 0.0163(4) Uani 1.000000 .
C1 C 0.3002(3) 0.6103(2) 1.27739(13) 0.0182(4) Uani 1.000000 .
C15 C 0.2541(3) 1.1753(2) 0.74872(14) 0.0211(4) Uani 1.000000 .
H15 H 0.2823(3) 1.1471(2) 0.67546(14) 0.0253(5) Uiso 1.000000 R
C12 C 0.1674(3) 1.2642(2) 0.96579(14) 0.0200(4) Uani 1.000000 .
H12 H 0.1381(3) 1.2939(2) 1.03878(14) 0.0240(5) Uiso 1.000000 R
C13 C 0.1472(3) 1.3771(2) 0.88754(15) 0.0207(4) Uani 1.000000 .
H13 H 0.1049(3) 1.4824(2) 0.90687(15) 0.0248(5) Uiso 1.000000 R
C6 C 0.1533(3) 1.0440(2) 1.27116(14) 0.0224(4) Uani 1.000000 .
H6a H 0.0404(13) 1.0781(4) 1.2384(9) 0.0337(6) Uiso 1.000000 GR
H6b H 0.119(2) 1.0616(3) 1.34832(14) 0.0337(6) Uiso 1.000000 GR
H6c H 0.2597(7) 1.1029(3) 1.2413(10) 0.0337(6) Uiso 1.000000 GR
C9 C 0.3020(3) 0.8466(2) 1.03626(13) 0.0160(4) Uani 1.000000 .
C16 C 0.2755(3) 1.0612(2) 0.82737(14) 0.0205(4) Uani 1.000000 .
H16 H 0.3189(3) 0.9563(2) 0.80723(14) 0.0246(5) Uiso 1.000000 R
C7 C 0.1637(3) 0.7786(2) 1.45034(13) 0.0206(4) Uani 1.000000 .
H7a H 0.0433(3) 0.8524(2) 1.46475(13) 0.0247(5) Uiso 1.000000 R
H7b H 0.1342(3) 0.6786(2) 1.48335(13) 0.0247(5) Uiso 1.000000 R
C8 C 0.3201(3) 0.8410(3) 1.50376(15) 0.0281(5) Uani 1.000000 .
H8a H 0.3460(16) 0.9423(8) 1.4739(9) 0.0422(7) Uiso 1.000000 GR
H8b H 0.2730(10) 0.8516(17) 1.5807(2) 0.0422(7) Uiso 1.000000 GR
H8c H 0.4397(8) 0.7683(9) 1.4903(10) 0.0422(7) Uiso 1.000000 GR
C14 C 0.1911(3) 1.3306(2) 0.77941(14) 0.0188(4) Uani 1.000000 .
C5 C 0.3418(3) 0.4509(2) 1.32553(15) 0.0243(4) Uani 1.000000 .
H5a H 0.2265(7) 0.3972(7) 1.3330(11) 0.0365(7) Uiso 1.000000 GR
H5b H 0.4500(14) 0.3903(6) 1.2788(6) 0.0365(7) Uiso 1.000000 GR
H5c H 0.376(2) 0.4627(2) 1.3957(5) 0.0365(7) Uiso 1.000000 GR

loop_
_atom_site_aniso_label
_atom_site_aniso_U_11
_atom_site_aniso_U_22
_atom_site_aniso_U_33
_atom_site_aniso_U_12
_atom_site_aniso_U_13
_atom_site_aniso_U_23
S1 0.0334(3) 0.0158(2) 0.0139(2) 0.00244(19) -0.00111(18) -0.00205(15)
O1 0.0419(9) 0.0327(8) 0.0189(7) -0.0011(7) -0.0005(6) 0.0077(6)
N2 0.0303(9) 0.0136(8) 0.0113(6) 0.0023(7) 0.0001(6) -0.0005(5)
O2 0.0440(9) 0.0176(7) 0.0316(7) -0.0018(6) -0.0071(7) 0.0057(6)
N1 0.0232(8) 0.0129(7) 0.0135(7) 0.0010(6) 0.0001(6) -0.0018(5)
C11 0.0179(9) 0.0175(9) 0.0150(8) -0.0009(7) -0.0003(7) 0.0021(7)
N3 0.0265(9) 0.0219(9) 0.0217(8) -0.0032(7) -0.0030(7) 0.0059(6)
C2 0.0204(9) 0.0161(9) 0.0150(8) -0.0011(7) 0.0006(7) -0.0013(6)
C3 0.0180(9) 0.0156(9) 0.0161(8) -0.0020(7) -0.0003(7) -0.0006(7)
C4 0.0191(9) 0.0129(8) 0.0157(8) -0.0007(7) -0.0011(7) 0.0002(6)
C1 0.0218(10) 0.0178(9) 0.0140(8) -0.0022(8) -0.0006(7) 0.0007(7)
C15 0.0231(10) 0.0232(10) 0.0152(8) -0.0013(8) -0.0000(7) 0.0007(7)
C12 0.0244(10) 0.0178(9) 0.0153(8) -0.0001(8) 0.0011(7) -0.0010(7)
C13 0.0224(10) 0.0153(9) 0.0226(9) -0.0017(7) -0.0004(7) 0.0006(7)
C6 0.0332(11) 0.0156(9) 0.0157(8) -0.0008(8) 0.0016(8) -0.0014(7)
C9 0.0168(9) 0.0140(8) 0.0162(8) -0.0013(7) -0.0007(7) -0.0005(6)
C16 0.0251(10) 0.0174(9) 0.0170(8) 0.0006(8) -0.0011(7) -0.0011(7)
C7 0.0267(10) 0.0187(9) 0.0135(8) -0.0005(8) 0.0019(7) 0.0003(7)
C8 0.0350(12) 0.0309(11) 0.0173(8) -0.0020(9) -0.0027(8) -0.0027(8)
C14 0.0189(9) 0.0176(9) 0.0191(8) -0.0025(7) -0.0014(7) 0.0063(7)
C5 0.0338(12) 0.0179(10) 0.0184(9) 0.0010(8) -0.0004(8) 0.0022(7)

loop_
_atom_type_symbol
_atom_type_scat_dispersion_real
_atom_type_scat_dispersion_imag
_atom_type_scat_Cromer_Mann_a1
_atom_type_scat_Cromer_Mann_a2
_atom_type_scat_Cromer_Mann_a3
_atom_type_scat_Cromer_Mann_a4
_atom_type_scat_Cromer_Mann_b1
_atom_type_scat_Cromer_Mann_b2
_atom_type_scat_Cromer_Mann_b3
_atom_type_scat_Cromer_Mann_b4
_atom_type_scat_Cromer_Mann_c
_atom_type_scat_source
_atom_type_scat_dispersion_source
H 0.00000 0.00000 0.49300 0.32291 0.14019 0.04081 10.51090 26.12570 3.14236 57.79970 0.0030380000826 'International Tables Volume C Table 6.1.1.4 (pp. 500-502)' 'Henke, Gullikson and Davis, At. Data and Nucl. Data Tables, 1993, 54, 2'
C 0.01920 0.00962 2.31000 1.02000 1.58860 0.86500 20.84390 10.20750 0.56870 51.65120 0.215599998832 'International Tables Volume C Table 6.1.1.4 (pp. 500-502)' 'Henke, Gullikson and Davis, At. Data and Nucl. Data Tables, 1993, 54, 2'
S 0.33537 0.55136 6.90530 5.20340 1.43790 1.58630 1.46790 22.21510 0.25360 56.17200 0.866900026798 'International Tables Volume C Table 6.1.1.4 (pp. 500-502)' 'Henke, Gullikson and Davis, At. Data and Nucl. Data Tables, 1993, 54, 2'
O 0.05239 0.03377 3.04850 2.28680 1.54630 0.86700 13.27710 5.70110 0.32390 32.90890 0.250800013542 'International Tables Volume C Table 6.1.1.4 (pp. 500-502)' 'Henke, Gullikson and Davis, At. Data and Nucl. Data Tables, 1993, 54, 2'
N 0.03256 0.01839 12.21260 3.13220 2.01250 1.16630 0.00570 9.89330 28.99750 0.58260 -11.5290002823 'International Tables Volume C Table 6.1.1.4 (pp. 500-502)' 'Henke, Gullikson and Davis, At. Data and Nucl. Data Tables, 1993, 54, 2'

loop_
_exptl_crystal_face_index_h
_exptl_crystal_face_index_k
_exptl_crystal_face_index_l
_exptl_crystal_face_perp_dist
_exptl_oxdiff_crystal_face_indexfrac_h
_exptl_oxdiff_crystal_face_indexfrac_k
_exptl_oxdiff_crystal_face_indexfrac_l
_exptl_oxdiff_crystal_face_x
_exptl_oxdiff_crystal_face_y
_exptl_oxdiff_crystal_face_z
4 2 2 0.0907 4.3419 1.9458 2.4147 0.2758 0.1500 0.9494
0 -5 1 0.0481 0.1689 -5.4345 0.8617 0.7699 0.4182 -0.4820
-4 -1 -3 0.0219 -4.4403 -1.1343 -2.5886 -0.3999 -0.2175 -0.8904
0 5 -1 0.0503 -0.1104 5.4468 -0.8272 -0.7643 -0.4151 0.4935
-1 -3 6 0.0394 -1.3154 -2.7382 6.2760 0.7194 -0.5518 -0.4220
-1 -2 7 0.0119 -0.7695 -2.3310 6.9448 0.7610 -0.5836 -0.2833
4 1 2 0.0707 4.4542 1.2803 2.2152 0.3542 0.2435 0.9029
0 5 0 0.0671 -0.4832 5.3816 -0.2830 -0.7441 -0.5118 0.4293
-4 0 -2 0.0451 -4.4312 0.1204 -2.2145 -0.5306 -0.3648 -0.7651
0 -5 0 0.0380 0.0914 -5.4733 0.0880 0.7103 0.4886 -0.5067
4 3 2 0.0831 3.8749 3.3701 1.7726 0.0094 0.0270 0.9996
4 3 1 0.0735 4.2072 2.5839 0.9940 0.0767 0.2173 0.9731
-3 1 -7 0.0452 -2.6149 0.8003 -7.1328 -0.8461 0.2995 -0.4409
-4 -3 -2 0.0359 -3.8501 -3.3733 -2.1328 -0.0342 0.0123 -0.9993
-3 1 -7 0.0036 -2.6624 0.7315 -7.1091 -0.8393 0.2970 -0.4553

loop_
_geom_angle_atom_site_label_1
_geom_angle_atom_site_label_2
_geom_angle_atom_site_label_3
_geom_angle
_geom_angle_site_symmetry_1
_geom_angle_site_symmetry_3
C11 N2 H2 112.84(9) . .
C9 N2 H2 112.84(9) . .
C9 N2 C11 134.31(15) . .
C4 N1 H1 124.63(9) . .
C1 N1 H1 124.63(10) . .
C1 N1 C4 110.73(14) . .
C12 C11 N2 114.60(15) . .
C16 C11 N2 126.13(16) . .
C16 C11 C12 119.26(16) . .
O2 N3 O1 123.24(15) . .
C14 N3 O1 118.35(15) . .
C14 N3 O2 118.40(15) . .
C1 C2 C3 107.95(15) . .
C7 C2 C3 126.90(16) . .
C7 C2 C1 125.14(16) . .
C4 C3 C2 107.02(15) . .
C6 C3 C2 124.46(15) . .
C6 C3 C4 128.49(16) . .
C3 C4 N1 106.63(14) . .
C9 C4 N1 119.95(15) . .
C9 C4 C3 133.38(16) . .
C2 C1 N1 107.65(15) . .
C5 C1 N1 122.87(15) . .
C5 C1 C2 129.49(16) . .
C16 C15 H15 120.09(10) . .
C14 C15 H15 120.09(10) . .
C14 C15 C16 119.82(16) . .
H12 C12 C11 119.43(10) . .
C13 C12 C11 121.13(16) . .
C13 C12 H12 119.43(11) . .
H13 C13 C12 120.71(11) . .
C14 C13 C12 118.58(17) . .
C14 C13 H13 120.71(10) . .
H6a C6 C3 109.5 . .
H6b C6 C3 109.5 . .
H6b C6 H6a 109.5 . .
H6c C6 C3 109.5 . .
H6c C6 H6a 109.5 . .
H6c C6 H6b 109.5 . .
N2 C9 S1 124.10(13) . .
C4 C9 S1 121.89(13) . .
C4 C9 N2 114.01(14) . .
C15 C16 C11 119.41(17) . .
H16 C16 C11 120.29(10) . .
H16 C16 C15 120.29(10) . .
H7a C7 C2 108.85(10) . .
H7b C7 C2 108.85(10) . .
H7b C7 H7a 107.7 . .
C8 C7 C2 113.59(16) . .
C8 C7 H7a 108.85(10) . .
C8 C7 H7b 108.85(10) . .
H8a C8 C7 109.5 . .
H8b C8 C7 109.5 . .
H8b C8 H8a 109.5 . .
H8c C8 C7 109.5 . .
H8c C8 H8a 109.5 . .
H8c C8 H8b 109.5 . .
C15 C14 N3 119.56(16) . .
C13 C14 N3 118.65(16) . .
C13 C14 C15 121.79(16) . .
H5a C5 C1 109.5 . .
H5b C5 C1 109.5 . .
H5b C5 H5a 109.5 . .
H5c C5 C1 109.5 . .
H5c C5 H5a 109.5 . .
H5c C5 H5b 109.5 . .

loop_
_geom_bond_atom_site_label_1
_geom_bond_atom_site_label_2
_geom_bond_distance
_geom_bond_site_symmetry_2
S1 C9 1.6775(17) .
O1 N3 1.232(2) .
N2 H2 0.8600 .
N2 C11 1.404(2) .
N2 C9 1.362(2) .
O2 N3 1.233(2) .
N1 H1 0.8600 .
N1 C4 1.380(2) .
N1 C1 1.355(2) .
C11 C12 1.400(2) .
C11 C16 1.402(2) .
N3 C14 1.464(2) .
C2 C3 1.408(2) .
C2 C1 1.394(2) .
C2 C7 1.508(2) .
C3 C4 1.411(2) .
C3 C6 1.500(2) .
C4 C9 1.437(2) .
C1 C5 1.494(2) .
C15 H15 0.9300 .
C15 C16 1.387(3) .
C15 C14 1.378(3) .
C12 H12 0.9300 .
C12 C13 1.374(3) .
C13 H13 0.9300 .
C13 C14 1.383(2) .
C6 H6a 0.9600 .
C6 H6b 0.9600 .
C6 H6c 0.9600 .
C16 H16 0.9300 .
C7 H7a 0.9700 .
C7 H7b 0.9700 .
C7 C8 1.526(3) .
C8 H8a 0.9600 .
C8 H8b 0.9600 .
C8 H8c 0.9600 .
C5 H5a 0.9600 .
C5 H5b 0.9600 .
C5 H5c 0.9600 .
